data_4306960
loop_
_publ_author_name
'Konstantin Yu. Dorogov'
'Muhammed Yousufuddin'
'Nam-Nhat Ho'
'Andrei V. Churakov'
'Lyudmila G. Kuzmina'
'Arthur J. Schultz'
'Sax A. Mason'
'Judith A. K. Howard'
'Dmitry A. Lemenovskii'
'Robert Bau'
'Georgii I. Nikonov'

_publ_contact_author
; Dr Georgii I. Nikonov
  Chemistry Department, Brock University, 
  500 Glenridge Ave., St Catharines, L2S 3A1, 
  ON, Canada
;
_publ_contact_author_email gnikonov@brocku.ca
_publ_section_title
;
Syntheses and Structures of Asymmetric Bis(silyl) Niobocene Hydrides
;
_journal_name_full 'Inorganic Chemistry'
_journal_page_first 147
_journal_page_last 160
_journal_paper_doi 10.1021/ic061314b
_journal_volume 46
_journal_year 2007
_chemical_formula_moiety 'C14 H23 Cl F Nb Si2'
_chemical_formula_sum 'C14 H23 Cl F Nb Si2'
_chemical_formula_weight 394.86
_chemical_name_common
;  
(dimethylchlorosilyl)(dimethylfluorosilyl)niobocene hydrid 
;
_chemical_name_systematic
;  
bis(cyclopentadienyl)(dimethylchlorosilyl)
(dimethylfluorosilyl)(hydrido) niobium (V) 
;
_space_group_IT_number 15
_symmetry_cell_setting monoclinic
_symmetry_space_group_name_Hall '-C 2yc'
_symmetry_space_group_name_H-M 'C 1 2/c 1'
_atom_sites_solution_hydrogens geom
_atom_sites_solution_primary direct
_atom_sites_solution_secondary difmap
_audit_creation_method SHELXL-97
_cell_angle_alpha 90.00
_cell_angle_beta 99.760(1)
_cell_angle_gamma 90.00
_cell_formula_units_Z 8
_cell_length_a 14.6577(5)
_cell_length_b 9.0181(3)
_cell_length_c 25.8731(9)
_cell_measurement_reflns_used 5285
_cell_measurement_temperature 120.0(2)
_cell_measurement_theta_max 30.076
_cell_measurement_theta_min 2.663
_cell_volume 3370.5(2)
_computing_structure_refinement 'SHELXL-97 (Sheldrick, 1997)'
_computing_structure_solution 'SHELXS-97 (Sheldrick, 1990)'
_diffrn_ambient_temperature 123(2)
_diffrn_measured_fraction_theta_full 0.957
_diffrn_measured_fraction_theta_max 0.957
_diffrn_measurement_device_type 'Bruker SMART CCD'
_diffrn_measurement_method \w
_diffrn_radiation_monochromator graphite
_diffrn_radiation_source 'fine-focus sealed tube'
_diffrn_radiation_type MoK\a
_diffrn_radiation_wavelength 0.71073
_diffrn_reflns_av_R_equivalents 0.0370
_diffrn_reflns_av_sigmaI/netI 0.0471
_diffrn_reflns_limit_h_max 19
_diffrn_reflns_limit_h_min -19
_diffrn_reflns_limit_k_max 12
_diffrn_reflns_limit_k_min -10
_diffrn_reflns_limit_l_max 35
_diffrn_reflns_limit_l_min -35
_diffrn_reflns_number 11019
_diffrn_reflns_theta_full 28.99
_diffrn_reflns_theta_max 28.99
_diffrn_reflns_theta_min 2.66
_exptl_absorpt_coefficient_mu 1.010
_exptl_absorpt_correction_T_max 0.8884
_exptl_absorpt_correction_T_min 0.7936
_exptl_absorpt_correction_type multi-scan
_exptl_absorpt_process_details 'SADABS (Sheldrick, 1997)'
_exptl_crystal_colour colourless
_exptl_crystal_density_diffrn 1.556
_exptl_crystal_density_method 'not measured'
_exptl_crystal_description block
_exptl_crystal_F_000 1616
_exptl_crystal_size_max 0.24
_exptl_crystal_size_mid 0.18
_exptl_crystal_size_min 0.12
_refine_diff_density_max 0.590
_refine_diff_density_min -0.515
_refine_diff_density_rms 0.090
_refine_ls_extinction_method none
_refine_ls_goodness_of_fit_ref 1.058
_refine_ls_hydrogen_treatment refall
_refine_ls_matrix_type full
_refine_ls_number_parameters 264
_refine_ls_number_reflns 4288
_refine_ls_number_restraints 0
_refine_ls_restrained_S_all 1.058
_refine_ls_R_factor_all 0.0493
_refine_ls_R_factor_gt 0.0355
_refine_ls_shift/su_max 0.001
_refine_ls_shift/su_mean 0.000
_refine_ls_structure_factor_coef Fsqd
_refine_ls_weighting_details 'calc w=1/[\s^2^(Fo^2^)+(0.0281P)^2^+2.8666P] where P=(Fo^2^+2Fc^2^)/3'
_refine_ls_weighting_scheme calc
_refine_ls_wR_factor_gt 0.0690
_refine_ls_wR_factor_ref 0.0727
_reflns_number_gt 3595
_reflns_number_total 4288
_reflns_threshold_expression I>2\s(I)
_cod_data_source_file ic061314bsi20060716_084620_06.cif
_cod_data_source_block 6
_cod_depositor_comments
;
The following automatic conversions were performed:
'_symmetry_cell_setting' value 'Monoclinic' changed to 'monoclinic'
according to '/home/saulius/struct/CIF-dictionaries/cif_core.dic'
dictionary named 'cif_core.dic' version 2.4.1 from 2010-06-29.

Automatic conversion script
Id: cif_fix_enum 1527 2010-12-29 10:47:43Z saulius 
;
_cod_original_sg_symbol_H-M 'C 2/c'
_cod_database_code 4306960

loop_
_symmetry_equiv_pos_as_xyz
'x, y, z'
'-x, y, -z+1/2'
'x+1/2, y+1/2, z'
'-x+1/2, y+1/2, -z+1/2'
'-x, -y, -z'
'x, -y, z-1/2'
'-x+1/2, -y+1/2, -z'
'x+1/2, -y+1/2, z-1/2'

loop_
_atom_site_label
_atom_site_type_symbol
_atom_site_fract_x
_atom_site_fract_y
_atom_site_fract_z
_atom_site_U_iso_or_equiv
_atom_site_adp_type
_atom_site_occupancy
_atom_site_symmetry_multiplicity
_atom_site_calc_flag
_atom_site_refinement_flags
_atom_site_disorder_assembly
_atom_site_disorder_group
Nb1 Nb 0.200956(15) 0.53642(2) 0.391579(9) 0.01470(7) Uani 1 1 d . . .
Si1 Si 0.04507(5) 0.67695(8) 0.38898(3) 0.01945(16) Uani 1 1 d . . .
Si2 Si 0.17382(5) 0.35231(8) 0.31209(3) 0.01935(16) Uani 1 1 d . . .
Cl1 Cl 0.04772(5) 0.83859(9) 0.45189(3) 0.0376(2) Uani 1 1 d . . .
F1 F 0.26821(11) 0.2586(2) 0.30630(7) 0.0334(4) Uani 1 1 d . . .
C1 C 0.1307(2) 0.3445(3) 0.43509(11) 0.0242(6) Uani 1 1 d . . .
C2 C 0.1441(2) 0.4665(3) 0.46986(11) 0.0259(6) Uani 1 1 d . . .
C3 C 0.2398(2) 0.4906(3) 0.48353(11) 0.0257(6) Uani 1 1 d . . .
C4 C 0.2860(2) 0.3823(3) 0.45786(11) 0.0249(6) Uani 1 1 d . . .
C5 C 0.2188(2) 0.2914(3) 0.42792(11) 0.0261(6) Uani 1 1 d . . .
C6 C 0.2278(2) 0.7142(3) 0.32726(11) 0.0216(6) Uani 1 1 d . . .
C7 C 0.2346(2) 0.7915(3) 0.37522(12) 0.0247(6) Uani 1 1 d . . .
C8 C 0.3105(2) 0.7334(3) 0.41007(12) 0.0242(6) Uani 1 1 d . . .
C9 C 0.35163(19) 0.6210(3) 0.38320(11) 0.0230(6) Uani 1 1 d . . .
C10 C 0.3012(2) 0.6095(3) 0.33179(11) 0.0232(6) Uani 1 1 d . . .
C11 C 0.0034(2) 0.7950(3) 0.32975(13) 0.0279(6) Uani 1 1 d . . .
C12 C -0.0585(2) 0.5647(4) 0.39817(13) 0.0287(7) Uani 1 1 d . . .
C13 C 0.1393(2) 0.4369(3) 0.24534(11) 0.0255(6) Uani 1 1 d . . .
C14 C 0.0887(3) 0.1983(4) 0.31464(13) 0.0317(7) Uani 1 1 d . . .
H1A H 0.078(2) 0.307(3) 0.4234(11) 0.020(8) Uiso 1 1 d . . .
H2A H 0.100(2) 0.520(3) 0.4819(12) 0.025(8) Uiso 1 1 d . . .
H3A H 0.268(2) 0.558(4) 0.5045(13) 0.035(9) Uiso 1 1 d . . .
H4A H 0.348(2) 0.375(4) 0.4625(12) 0.033(9) Uiso 1 1 d . . .
H5A H 0.228(2) 0.203(4) 0.4086(13) 0.034(9) Uiso 1 1 d . . .
H6A H 0.185(2) 0.732(3) 0.2952(13) 0.033(9) Uiso 1 1 d . . .
H7A H 0.2027(19) 0.865(3) 0.3801(11) 0.021(8) Uiso 1 1 d . . .
H8A H 0.3323(18) 0.762(3) 0.4458(11) 0.013(7) Uiso 1 1 d . . .
H9A H 0.404(2) 0.562(3) 0.3982(12) 0.028(8) Uiso 1 1 d . . .
H10A H 0.3175(19) 0.552(3) 0.3081(11) 0.017(7) Uiso 1 1 d . . .
H11A H -0.052(3) 0.839(4) 0.3341(15) 0.053(11) Uiso 1 1 d . . .
H11B H 0.045(2) 0.871(4) 0.3245(12) 0.029(8) Uiso 1 1 d . . .
H11C H -0.007(2) 0.735(4) 0.2989(13) 0.034(9) Uiso 1 1 d . . .
H12A H -0.105(3) 0.627(4) 0.3979(14) 0.045(11) Uiso 1 1 d . . .
H12B H -0.071(2) 0.497(4) 0.3735(14) 0.036(10) Uiso 1 1 d . . .
H12C H -0.051(3) 0.510(4) 0.4299(15) 0.046(10) Uiso 1 1 d . . .
H13A H 0.136(2) 0.362(4) 0.2216(13) 0.035(9) Uiso 1 1 d . . .
H13B H 0.080(3) 0.487(4) 0.2412(13) 0.043(10) Uiso 1 1 d . . .
H13C H 0.181(3) 0.506(4) 0.2352(14) 0.049(11) Uiso 1 1 d . . .
H14A H 0.085(2) 0.138(4) 0.2834(14) 0.037(9) Uiso 1 1 d . . .
H14B H 0.102(2) 0.140(3) 0.3458(13) 0.030(8) Uiso 1 1 d . . .
H14C H 0.031(2) 0.236(3) 0.3139(12) 0.026(9) Uiso 1 1 d . . .
H1 H 0.101(2) 0.512(4) 0.3458(13) 0.047(10) Uiso 1 1 d . . .

loop_
_atom_site_aniso_label
_atom_site_aniso_U_11
_atom_site_aniso_U_22
_atom_site_aniso_U_33
_atom_site_aniso_U_23
_atom_site_aniso_U_13
_atom_site_aniso_U_12
Nb1 0.01568(12) 0.01471(11) 0.01399(11) 0.00120(9) 0.00332(8) 0.00006(9)
Si1 0.0172(4) 0.0209(4) 0.0202(4) -0.0042(3) 0.0030(3) 0.0018(3)
Si2 0.0228(4) 0.0168(3) 0.0177(4) -0.0011(3) 0.0014(3) 0.0035(3)
Cl1 0.0260(4) 0.0458(5) 0.0385(4) -0.0230(4) -0.0015(3) 0.0071(3)
F1 0.0276(9) 0.0402(10) 0.0311(9) -0.0088(8) 0.0013(7) 0.0149(8)
C1 0.0252(16) 0.0288(16) 0.0184(13) 0.0099(11) 0.0033(12) -0.0057(12)
C2 0.0292(16) 0.0334(16) 0.0161(13) 0.0083(12) 0.0066(11) 0.0031(14)
C3 0.0319(17) 0.0307(16) 0.0129(13) 0.0036(11) -0.0006(12) -0.0024(12)
C4 0.0246(16) 0.0294(16) 0.0199(14) 0.0090(11) 0.0014(12) 0.0027(12)
C5 0.0337(17) 0.0218(14) 0.0222(14) 0.0105(11) 0.0036(12) 0.0028(12)
C6 0.0236(15) 0.0210(14) 0.0202(14) 0.0068(11) 0.0039(11) -0.0050(11)
C7 0.0261(16) 0.0154(13) 0.0335(16) 0.0029(11) 0.0080(13) -0.0002(11)
C8 0.0228(15) 0.0233(14) 0.0263(15) -0.0033(11) 0.0037(12) -0.0081(11)
C9 0.0171(14) 0.0232(14) 0.0297(15) 0.0016(12) 0.0070(12) -0.0002(11)
C10 0.0260(15) 0.0237(14) 0.0230(14) 0.0013(11) 0.0134(12) -0.0031(12)
C11 0.0237(16) 0.0240(15) 0.0339(17) -0.0011(13) -0.0014(13) 0.0006(12)
C12 0.0239(16) 0.0370(18) 0.0263(16) -0.0052(14) 0.0072(13) -0.0022(13)
C13 0.0298(17) 0.0269(16) 0.0196(14) -0.0025(12) 0.0040(12) 0.0034(13)
C14 0.041(2) 0.0240(16) 0.0267(17) 0.0009(13) -0.0048(14) -0.0043(14)

loop_
_atom_type_symbol
_atom_type_description
_atom_type_scat_dispersion_real
_atom_type_scat_dispersion_imag
_atom_type_scat_source
C C 0.0033 0.0016 'International Tables Vol C Tables 4.2.6.8 and 6.1.1.4'
H H 0.0000 0.0000 'International Tables Vol C Tables 4.2.6.8 and 6.1.1.4'
F F 0.0171 0.0103 'International Tables Vol C Tables 4.2.6.8 and 6.1.1.4'
Si Si 0.0817 0.0704 'International Tables Vol C Tables 4.2.6.8 and 6.1.1.4'
Cl Cl 0.1484 0.1585 'International Tables Vol C Tables 4.2.6.8 and 6.1.1.4'
Nb Nb -2.0727 0.6215 'International Tables Vol C Tables 4.2.6.8 and 6.1.1.4'

loop_
_geom_angle_atom_site_label_1
_geom_angle_atom_site_label_2
_geom_angle_atom_site_label_3
_geom_angle
_geom_angle_site_symmetry_1
_geom_angle_site_symmetry_3
_geom_angle_publ_flag
C9 Nb1 C3 94.46(10) . . ?
C9 Nb1 C4 82.66(10) . . ?
C3 Nb1 C4 34.51(10) . . ?
C9 Nb1 C8 34.65(9) . . ?
C3 Nb1 C8 83.70(10) . . ?
C4 Nb1 C8 92.15(11) . . ?
C9 Nb1 C6 57.11(10) . . ?
C3 Nb1 C6 140.36(10) . . ?
C4 Nb1 C6 139.69(10) . . ?
C8 Nb1 C6 57.04(10) . . ?
C9 Nb1 C1 139.03(10) . . ?
C3 Nb1 C1 56.95(10) . . ?
C4 Nb1 C1 56.96(10) . . ?
C8 Nb1 C1 140.62(10) . . ?
C6 Nb1 C1 161.44(10) . . ?
C9 Nb1 C5 106.84(10) . . ?
C3 Nb1 C5 57.18(10) . . ?
C4 Nb1 C5 34.24(10) . . ?
C8 Nb1 C5 125.59(10) . . ?
C6 Nb1 C5 150.56(10) . . ?
C1 Nb1 C5 34.45(10) . . ?
C9 Nb1 C10 34.35(10) . . ?
C3 Nb1 C10 128.41(10) . . ?
C4 Nb1 C10 108.70(10) . . ?
C8 Nb1 C10 57.34(10) . . ?
C6 Nb1 C10 34.51(10) . . ?
C1 Nb1 C10 149.56(10) . . ?
C5 Nb1 C10 117.91(10) . . ?
C9 Nb1 C2 128.38(10) . . ?
C3 Nb1 C2 34.13(10) . . ?
C4 Nb1 C2 56.98(10) . . ?
C8 Nb1 C2 110.13(10) . . ?
C6 Nb1 C2 152.21(10) . . ?
C1 Nb1 C2 34.31(10) . . ?
C5 Nb1 C2 57.16(10) . . ?
C10 Nb1 C2 162.55(10) . . ?
C9 Nb1 C7 57.10(10) . . ?
C3 Nb1 C7 108.63(11) . . ?
C4 Nb1 C7 125.83(11) . . ?
C8 Nb1 C7 34.20(10) . . ?
C6 Nb1 C7 34.24(10) . . ?
C1 Nb1 C7 153.21(10) . . ?
C5 Nb1 C7 159.77(10) . . ?
C10 Nb1 C7 57.16(10) . . ?
C2 Nb1 C7 120.68(11) . . ?
C9 Nb1 Si1 131.71(7) . . ?
C3 Nb1 Si1 99.80(8) . . ?
C4 Nb1 Si1 130.61(7) . . ?
C8 Nb1 Si1 101.57(7) . . ?
C6 Nb1 Si1 84.44(7) . . ?
C1 Nb1 Si1 85.31(8) . . ?
C5 Nb1 Si1 119.69(7) . . ?
C10 Nb1 Si1 118.70(7) . . ?
C2 Nb1 Si1 73.80(7) . . ?
C7 Nb1 Si1 74.63(7) . . ?
C9 Nb1 Si2 98.69(7) . . ?
C3 Nb1 Si2 130.66(8) . . ?
C4 Nb1 Si2 100.73(7) . . ?
C8 Nb1 Si2 129.49(7) . . ?
C6 Nb1 Si2 84.25(7) . . ?
C1 Nb1 Si2 83.72(7) . . ?
C5 Nb1 Si2 73.50(8) . . ?
C10 Nb1 Si2 72.31(7) . . ?
C2 Nb1 Si2 117.86(8) . . ?
C7 Nb1 Si2 118.44(8) . . ?
Si1 Nb1 Si2 105.80(2) . . ?
C9 Nb1 H1 132.0(11) . . ?
C3 Nb1 H1 133.5(11) . . ?
C4 Nb1 H1 133.9(11) . . ?
C8 Nb1 H1 133.9(11) . . ?
C6 Nb1 H1 80.3(11) . . ?
C1 Nb1 H1 81.2(11) . . ?
C5 Nb1 H1 100.0(11) . . ?
C10 Nb1 H1 97.8(11) . . ?
C2 Nb1 H1 99.6(11) . . ?
C7 Nb1 H1 100.2(11) . . ?
Si1 Nb1 H1 53.6(11) . . ?
Si2 Nb1 H1 52.2(11) . . ?
C12 Si1 C11 104.53(15) . . ?
C12 Si1 Cl1 100.30(11) . . ?
C11 Si1 Cl1 101.07(11) . . ?
C12 Si1 Nb1 117.42(12) . . ?
C11 Si1 Nb1 117.32(11) . . ?
Cl1 Si1 Nb1 113.68(4) . . ?
F1 Si2 C14 101.37(14) . . ?
F1 Si2 C13 102.94(12) . . ?
C14 Si2 C13 104.85(15) . . ?
F1 Si2 Nb1 112.19(7) . . ?
C14 Si2 Nb1 117.06(11) . . ?
C13 Si2 Nb1 116.48(10) . . ?
C2 C1 C5 108.3(3) . . ?
C2 C1 Nb1 73.25(16) . . ?
C5 C1 Nb1 73.04(16) . . ?
C2 C1 H1A 124(2) . . ?
C5 C1 H1A 128(2) . . ?
Nb1 C1 H1A 124(2) . . ?
C3 C2 C1 107.8(3) . . ?
C3 C2 Nb1 72.34(16) . . ?
C1 C2 Nb1 72.44(15) . . ?
C3 C2 H2A 125(2) . . ?
C1 C2 H2A 127(2) . . ?
Nb1 C2 H2A 121.6(19) . . ?
C2 C3 C4 108.2(3) . . ?
C2 C3 Nb1 73.52(16) . . ?
C4 C3 Nb1 72.80(16) . . ?
C2 C3 H3A 128(2) . . ?
C4 C3 H3A 124(2) . . ?
Nb1 C3 H3A 121(2) . . ?
C5 C4 C3 108.3(3) . . ?
C5 C4 Nb1 73.28(16) . . ?
C3 C4 Nb1 72.70(16) . . ?
C5 C4 H4A 129(2) . . ?
C3 C4 H4A 123(2) . . ?
Nb1 C4 H4A 122(2) . . ?
C4 C5 C1 107.4(3) . . ?
C4 C5 Nb1 72.48(16) . . ?
C1 C5 Nb1 72.51(16) . . ?
C4 C5 H5A 129(2) . . ?
C1 C5 H5A 124(2) . . ?
Nb1 C5 H5A 125.2(19) . . ?
C7 C6 C10 108.4(3) . . ?
C7 C6 Nb1 73.42(15) . . ?
C10 C6 Nb1 73.06(15) . . ?
C7 C6 H6A 127.8(19) . . ?
C10 C6 H6A 123.5(19) . . ?
Nb1 C6 H6A 123.2(19) . . ?
C8 C7 C6 108.0(3) . . ?
C8 C7 Nb1 72.26(16) . . ?
C6 C7 Nb1 72.35(15) . . ?
C8 C7 H7A 127(2) . . ?
C6 C7 H7A 125(2) . . ?
Nb1 C7 H7A 127(2) . . ?
C7 C8 C9 107.9(3) . . ?
C7 C8 Nb1 73.55(16) . . ?
C9 C8 Nb1 72.38(16) . . ?
C7 C8 H8A 127.9(16) . . ?
C9 C8 H8A 124.2(16) . . ?
Nb1 C8 H8A 119.5(16) . . ?
C10 C9 C8 108.4(3) . . ?
C10 C9 Nb1 73.55(16) . . ?
C8 C9 Nb1 72.97(15) . . ?
C10 C9 H9A 126.5(18) . . ?
C8 C9 H9A 125.0(18) . . ?
Nb1 C9 H9A 118.3(18) . . ?
C9 C10 C6 107.3(2) . . ?
C9 C10 Nb1 72.10(15) . . ?
C6 C10 Nb1 72.43(15) . . ?
C9 C10 H10A 123.1(19) . . ?
C6 C10 H10A 129.4(19) . . ?
Nb1 C10 H10A 124.3(19) . . ?
Si1 C11 H11A 108(2) . . ?
Si1 C11 H11B 113.7(19) . . ?
H11A C11 H11B 108(3) . . ?
Si1 C11 H11C 110.4(19) . . ?
H11A C11 H11C 109(3) . . ?
H11B C11 H11C 108(3) . . ?
Si1 C12 H12A 107(2) . . ?
Si1 C12 H12B 111(2) . . ?
H12A C12 H12B 112(3) . . ?
Si1 C12 H12C 115(2) . . ?
H12A C12 H12C 108(3) . . ?
H12B C12 H12C 105(3) . . ?
Si2 C13 H13A 107(2) . . ?
Si2 C13 H13B 113(2) . . ?
H13A C13 H13B 109(3) . . ?
Si2 C13 H13C 116(2) . . ?
H13A C13 H13C 106(3) . . ?
H13B C13 H13C 106(3) . . ?
Si2 C14 H14A 109(2) . . ?
Si2 C14 H14B 113.3(19) . . ?
H14A C14 H14B 112(3) . . ?
Si2 C14 H14C 110(2) . . ?
H14A C14 H14C 106(3) . . ?
H14B C14 H14C 106(3) . . ?

loop_
_geom_bond_atom_site_label_1
_geom_bond_atom_site_label_2
_geom_bond_distance
_geom_bond_site_symmetry_2
_geom_bond_publ_flag
Nb1 C9 2.381(3) . ?
Nb1 C3 2.386(3) . ?
Nb1 C4 2.388(3) . ?
Nb1 C8 2.388(3) . ?
Nb1 C6 2.391(3) . ?
Nb1 C1 2.391(3) . ?
Nb1 C5 2.398(3) . ?
Nb1 C10 2.399(3) . ?
Nb1 C2 2.402(3) . ?
Nb1 C7 2.405(3) . ?
Nb1 Si1 2.6038(8) . ?
Nb1 Si2 2.6206(8) . ?
Nb1 H1 1.74(3) . ?
Si1 C12 1.873(3) . ?
Si1 C11 1.881(3) . ?
Si1 Cl1 2.1803(10) . ?
Si2 F1 1.6494(17) . ?
Si2 C14 1.875(3) . ?
Si2 C13 1.877(3) . ?
C1 C2 1.414(4) . ?
C1 C5 1.418(4) . ?
C1 H1A 0.84(3) . ?
C2 C3 1.405(4) . ?
C2 H2A 0.90(3) . ?
C3 C4 1.416(4) . ?
C3 H3A 0.87(3) . ?
C4 C5 1.409(4) . ?
C4 H4A 0.89(3) . ?
C5 H5A 0.96(3) . ?
C6 C7 1.412(4) . ?
C6 C10 1.421(4) . ?
C6 H6A 0.96(3) . ?
C7 C8 1.409(4) . ?
C7 H7A 0.83(3) . ?
C8 C9 1.420(4) . ?
C8 H8A 0.96(3) . ?
C9 C10 1.412(4) . ?
C9 H9A 0.96(3) . ?
C10 H10A 0.87(3) . ?
C11 H11A 0.93(4) . ?
C11 H11B 0.93(3) . ?
C11 H11C 0.95(3) . ?
C12 H12A 0.89(4) . ?
C12 H12B 0.88(4) . ?
C12 H12C 0.95(4) . ?
C13 H13A 0.91(3) . ?
C13 H13B 0.97(4) . ?
C13 H13C 0.94(4) . ?
C14 H14A 0.97(3) . ?
C14 H14B 0.96(3) . ?
C14 H14C 0.90(3) . ?
